data_2222327
loop_
_publ_author_name
'McAdam, C. John'
'Hanton, Lyall R.'
'Moratti, Stephen C.'
'Simpson, Jim'

_publ_section_title
;
 1,4-Bis(iodomethyl)benzene
;
_journal_coeditor_code HB2998
_journal_issue 7
_journal_name_full 'Acta Crystallographica Section E'
_journal_page_first o1573
_journal_page_last o1574
_journal_paper_doi 10.1107/S1600536809021151
_journal_volume 65
_journal_year 2009
_chemical_formula_iupac 'C8 H8 I2'
_chemical_formula_moiety 'C8 H8 I2'
_chemical_formula_sum 'C8 H8 I2'
_chemical_formula_weight 357.94
_chemical_name_common \a,\a'-diiodo-<i>p</i>-xylene
_chemical_name_systematic
;
1,4-bis(iodomethyl)benzene
;
_space_group_IT_number 14
_symmetry_cell_setting monoclinic
_symmetry_space_group_name_Hall '-P 2ybc'
_symmetry_space_group_name_H-M 'P 1 21/c 1'
_atom_sites_solution_hydrogens geom
_atom_sites_solution_primary direct
_atom_sites_solution_secondary difmap
_cell_angle_alpha 90.00
_cell_angle_beta 99.8080(10)
_cell_angle_gamma 90.00
_cell_formula_units_Z 2
_cell_length_a 9.0978(3)
_cell_length_b 4.5982(2)
_cell_length_c 11.2793(3)
_cell_measurement_reflns_used 5590
_cell_measurement_temperature 89(2)
_cell_measurement_theta_max 33.03
_cell_measurement_theta_min 2.27
_cell_volume 464.96(3)
_computing_cell_refinement 'APEX2 (Bruker 2006) and SAINT (Bruker 2006)'
_computing_data_collection 'APEX2 (Bruker 2006)'
_computing_data_reduction 'SAINT (Bruker 2006)'
_computing_molecular_graphics
;
ORTEP-3 (Farrugia, 1997) and <i>Mercury</i> (Macrae <i>et al.</i>,
2006)
;
_computing_publication_material
;
SHELXL97 (Sheldrick, 2008), enCIFer (Allen <i>et al.</i>,
2004), PLATON (Spek, 2009)
and <i>publCIF</i> (Westrip, 2009)
;
_computing_structure_refinement
;
SHELXL97 (Sheldrick, 2008) and <i>TITAN</i> (Hunter & Simpson,
1999)
;
_computing_structure_solution 'SIR92 (Altomare <i>et al.</i>,  1993)'
_diffrn_ambient_temperature 293(2)
_diffrn_measured_fraction_theta_full 0.993
_diffrn_measured_fraction_theta_max 0.926
_diffrn_measurement_device_type 'Bruker APEXII CCD area-detector'
_diffrn_measurement_method \w
_diffrn_radiation_monochromator graphite
_diffrn_radiation_source 'fine-focus sealed tube'
_diffrn_radiation_type MoK\a
_diffrn_radiation_wavelength 0.71073
_diffrn_reflns_av_R_equivalents 0.0259
_diffrn_reflns_av_sigmaI/netI 0.0183
_diffrn_reflns_limit_h_max 13
_diffrn_reflns_limit_h_min -13
_diffrn_reflns_limit_k_max 7
_diffrn_reflns_limit_k_min -5
_diffrn_reflns_limit_l_max 16
_diffrn_reflns_limit_l_min -16
_diffrn_reflns_number 8198
_diffrn_reflns_theta_full 32.00
_diffrn_reflns_theta_max 33.41
_diffrn_reflns_theta_min 3.67
_diffrn_standards_number 0
_exptl_absorpt_coefficient_mu 6.692
_exptl_absorpt_correction_T_max 0.818
_exptl_absorpt_correction_T_min 0.410
_exptl_absorpt_correction_type multi-scan
_exptl_absorpt_process_details '(SADABS; Bruker, 2006)'
_exptl_crystal_colour 'pale yellow'
_exptl_crystal_density_diffrn 2.557
_exptl_crystal_density_method 'not measured'
_exptl_crystal_description 'rectangular plate'
_exptl_crystal_F_000 324
_exptl_crystal_size_max 0.21
_exptl_crystal_size_mid 0.15
_exptl_crystal_size_min 0.03
_refine_diff_density_max 0.506
_refine_diff_density_min -0.510
_refine_ls_extinction_method none
_refine_ls_goodness_of_fit_ref 1.064
_refine_ls_hydrogen_treatment refall
_refine_ls_matrix_type full
_refine_ls_number_parameters 62
_refine_ls_number_reflns 1674
_refine_ls_number_restraints 0
_refine_ls_restrained_S_all 1.064
_refine_ls_R_factor_all 0.0156
_refine_ls_R_factor_gt 0.0134
_refine_ls_shift/su_max 0.001
_refine_ls_shift/su_mean 0.000
_refine_ls_structure_factor_coef Fsqd
_refine_ls_weighting_details 'calc w=1/[\s^2^(Fo^2^)+(0.0145P)^2^+0.1407P] where P=(Fo^2^+2Fc^2^)/3'
_refine_ls_weighting_scheme calc
_refine_ls_wR_factor_gt 0.0320
_refine_ls_wR_factor_ref 0.0327
_reflns_number_gt 1538
_reflns_number_total 1674
_reflns_threshold_expression I>2\s(I)
_cod_data_source_file hb2998.cif
_cod_data_source_block I
_cod_original_sg_symbol_H-M 'P 21/c'
_cod_database_code 2222327
_cod_database_fobs_code 2222327

loop_
_symmetry_equiv_pos_as_xyz
'x, y, z'
'-x, y+1/2, -z+1/2'
'-x, -y, -z'
'x, -y-1/2, z-1/2'

loop_
_atom_site_type_symbol
_atom_site_label
_atom_site_fract_x
_atom_site_fract_y
_atom_site_fract_z
_atom_site_U_iso_or_equiv
_atom_site_adp_type
_atom_site_calc_flag
_atom_site_refinement_flags
_atom_site_occupancy
_atom_site_disorder_assembly
_atom_site_disorder_group
C C1 0.62504(16) 0.1521(3) 0.47504(13) 0.0138(2) Uani d . 1 . .
C C2 0.63784(17) -0.0405(3) 0.57245(14) 0.0154(3) Uani d . 1 . .
C C3 0.51429(17) -0.1903(3) 0.59710(14) 0.0154(3) Uani d . 1 . .
C C4 0.75717(18) 0.3189(4) 0.45106(15) 0.0190(3) Uani d . 1 . .
I I1 0.880515(9) 0.07951(2) 0.331669(8) 0.01438(4) Uani d . 1 . .
H H2 0.729(3) -0.073(4) 0.620(2) 0.021(6) Uiso d . 1 . .
H H41 0.841(3) 0.354(5) 0.524(2) 0.031(6) Uiso d . 1 . .
H H3 0.523(2) -0.330(5) 0.6678(19) 0.022(5) Uiso d . 1 . .
H H42 0.733(3) 0.509(5) 0.405(2) 0.021(5) Uiso d . 1 . .

loop_
_atom_site_aniso_label
_atom_site_aniso_U_11
_atom_site_aniso_U_22
_atom_site_aniso_U_33
_atom_site_aniso_U_12
_atom_site_aniso_U_13
_atom_site_aniso_U_23
C1 0.0142(6) 0.0109(6) 0.0180(6) -0.0017(5) 0.0078(5) -0.0032(5)
C2 0.0133(6) 0.0159(7) 0.0174(7) 0.0007(5) 0.0038(5) -0.0010(5)
C3 0.0175(6) 0.0126(6) 0.0175(6) 0.0006(5) 0.0070(5) 0.0012(5)
C4 0.0191(7) 0.0150(7) 0.0258(8) -0.0039(5) 0.0124(6) -0.0051(6)
I1 0.01367(5) 0.01628(6) 0.01473(5) -0.00037(3) 0.00680(3) 0.00092(3)

loop_
_atom_type_symbol
_atom_type_description
_atom_type_scat_dispersion_real
_atom_type_scat_dispersion_imag
_atom_type_scat_source
C C 0.0033 0.0016 'International Tables Vol C Tables 4.2.6.8 and 6.1.1.4'
H H 0.0000 0.0000 'International Tables Vol C Tables 4.2.6.8 and 6.1.1.4'
I I -0.4742 1.8119 'International Tables Vol C Tables 4.2.6.8 and 6.1.1.4'

loop_
_geom_angle_atom_site_label_1
_geom_angle_atom_site_label_2
_geom_angle_atom_site_label_3
_geom_angle_site_symmetry_1
_geom_angle_site_symmetry_3
_geom_angle
_geom_angle_publ_flag
C3 C1 C2 3_656 . 118.88(13) ?
C3 C1 C4 3_656 . 120.68(14) ?
C2 C1 C4 . . 120.42(14) ?
C3 C2 C1 . . 120.64(14) ?
C3 C2 H2 . . 119.1(14) ?
C1 C2 H2 . . 120.3(14) ?
C2 C3 C1 . 3_656 120.48(14) ?
C2 C3 H3 . . 120.9(12) ?
C1 C3 H3 3_656 . 118.7(12) ?
C1 C4 I1 . . 111.52(10) ?
C1 C4 H41 . . 116.4(13) ?
I1 C4 H41 . . 100.5(13) ?
C1 C4 H42 . . 114.9(13) ?
I1 C4 H42 . . 101.8(13) ?
H41 C4 H42 . . 109.8(19) ?

loop_
_geom_bond_atom_site_label_1
_geom_bond_atom_site_label_2
_geom_bond_site_symmetry_2
_geom_bond_distance
_geom_bond_publ_flag
C1 C3 3_656 1.396(2) ?
C1 C2 . 1.401(2) ?
C1 C4 . 1.489(2) ?
C2 C3 . 1.386(2) ?
C2 H2 . 0.92(2) ?
C3 C1 3_656 1.396(2) ?
C3 H3 . 1.01(2) ?
C4 I1 . 2.1907(15) ?
C4 H41 . 1.04(2) ?
C4 H42 . 1.02(2) ?

loop_
_geom_hbond_atom_site_label_D
_geom_hbond_atom_site_label_H
_geom_hbond_atom_site_label_A
_geom_hbond_site_symmetry_A
_geom_hbond_distance_DH
_geom_hbond_distance_HA
_geom_hbond_distance_DA
_geom_hbond_angle_DHA
C4 H42 I1 1_565 1.02(2) 3.12(2) 3.9774(16) 141.8(16)

loop_
_geom_torsion_atom_site_label_1
_geom_torsion_atom_site_label_2
_geom_torsion_atom_site_label_3
_geom_torsion_atom_site_label_4
_geom_torsion_site_symmetry_1
_geom_torsion_site_symmetry_2
_geom_torsion_site_symmetry_3
_geom_torsion_site_symmetry_4
_geom_torsion
_geom_torsion_publ_flag
C3 C1 C2 C3 3_656 . . . -0.1(2) ?
C4 C1 C2 C3 . . . . 178.24(14) ?
C1 C2 C3 C1 . . . 3_656 0.1(2) ?
C3 C1 C4 I1 3_656 . . . -91.95(15) ?
C2 C1 C4 I1 . . . . 89.71(15) ?
